data_1549426
loop_
_publ_author_name
'Wang, Qing'
'Hu, Pan'
'Tanaka, Takayuki'
'Gopalakrishna, Tullimilli Y.'
'Herng, Tun Seng'
'Phan, Hoa'
'Zeng, Wangdong'
'Ding, Jun'
'Osuka, Atsuhiro'
'Chi, Chunyan'
'Siegel, Jay'
'Wu, Jishan'

_publ_section_title
;
 Curved \p-conjugated corannulene dimer diradicaloids.
;
_journal_issue 22
_journal_name_full 'Chemical science'
_journal_page_first 5100
_journal_page_last 5105
_journal_paper_doi 10.1039/c8sc01388h
_journal_volume 9
_journal_year 2018
_chemical_formula_moiety 'C40 H27 Cl O'
_chemical_formula_sum 'C40 H27 Cl O'
_chemical_formula_weight 559.06
_space_group_crystal_system triclinic
_space_group_IT_number 2
_space_group_name_Hall '-P 1'
_space_group_name_H-M_alt 'P -1'
_symmetry_space_group_name_Hall '-P 1'
_symmetry_space_group_name_H-M 'P -1'
_atom_sites_solution_hydrogens geom
_audit_creation_method SHELXL-2014/7
_audit_update_record
;
2018-01-25 deposited with the CCDC.
2018-05-14 downloaded from the CCDC.
;
_cell_angle_alpha 65.614(3)
_cell_angle_beta 84.355(3)
_cell_angle_gamma 71.603(4)
_cell_formula_units_Z 2
_cell_length_a 10.7657(7)
_cell_length_b 11.9402(7)
_cell_length_c 12.6973(7)
_cell_measurement_reflns_used 1575
_cell_measurement_temperature 100(2)
_cell_measurement_theta_max 62.359
_cell_measurement_theta_min 4.266
_cell_volume 1409.62(15)
_computing_cell_refinement 'SHELXTL, Acta Cryst., Sect. A 2008, 64, 112-122.'
_computing_data_collection 'APEX3 v2016.1.0'
_computing_data_reduction 'Saint, APEX v2014.11.0.'
_computing_molecular_graphics Ortep3
_computing_publication_material 'APEX3 v2016.1.0'
_computing_structure_refinement 'SHELXL-2014/6 (Sheldrick, 2014)'
_computing_structure_solution 'SHELXT, Acta Cryst., Sect. A 2015, A71, 3-8.'
_diffrn_ambient_temperature 100(2)
_diffrn_measured_fraction_theta_full 0.891
_diffrn_measured_fraction_theta_max 0.891
_diffrn_measurement_device_type 'Bruker AXS D8 Venture '
_diffrn_measurement_method 'profile data from \q/2\q scans'
_diffrn_radiation_type CuK\a
_diffrn_radiation_wavelength 1.54178
_diffrn_reflns_av_R_equivalents 0.0383
_diffrn_reflns_av_unetI/netI 0.0412
_diffrn_reflns_Laue_measured_fraction_full 0.891
_diffrn_reflns_Laue_measured_fraction_max 0.891
_diffrn_reflns_limit_h_max 12
_diffrn_reflns_limit_h_min -12
_diffrn_reflns_limit_k_max 13
_diffrn_reflns_limit_k_min -13
_diffrn_reflns_limit_l_max 13
_diffrn_reflns_limit_l_min -14
_diffrn_reflns_number 11807
_diffrn_reflns_point_group_measured_fraction_full 0.891
_diffrn_reflns_point_group_measured_fraction_max 0.891
_diffrn_reflns_theta_full 62.359
_diffrn_reflns_theta_max 62.359
_diffrn_reflns_theta_min 4.266
_exptl_absorpt_coefficient_mu 1.441
_exptl_absorpt_correction_T_max 0.844
_exptl_absorpt_correction_T_min 0.710
_exptl_absorpt_correction_type multi-scan
_exptl_absorpt_process_details Sadabs
_exptl_crystal_colour black
_exptl_crystal_density_diffrn 1.317
_exptl_crystal_description 'prism frag'
_exptl_crystal_F_000 584
_exptl_crystal_size_max 0.255
_exptl_crystal_size_mid 0.145
_exptl_crystal_size_min 0.122
_refine_diff_density_max 0.526
_refine_diff_density_min -0.720
_refine_diff_density_rms 0.055
_refine_ls_extinction_method none
_refine_ls_goodness_of_fit_ref 1.435
_refine_ls_hydrogen_treatment constr
_refine_ls_matrix_type full
_refine_ls_number_parameters 383
_refine_ls_number_reflns 3995
_refine_ls_number_restraints 0
_refine_ls_restrained_S_all 1.435
_refine_ls_R_factor_all 0.1307
_refine_ls_R_factor_gt 0.1049
_refine_ls_shift/su_max 0.000
_refine_ls_shift/su_mean 0.000
_refine_ls_structure_factor_coef Fsqd
_refine_ls_weighting_details 'w=1/[\s^2^(Fo^2^)+12.8190P] where P=(Fo^2^+2Fc^2^)/3'
_refine_ls_weighting_scheme calc
_refine_ls_wR_factor_gt 0.3586
_refine_ls_wR_factor_ref 0.3667
_reflns_Friedel_coverage 0.000
_reflns_number_gt 2858
_reflns_number_total 3995
_reflns_threshold_expression 'I > 2\s(I)'
_cod_data_source_file c8sc01388h2.cif
_cod_data_source_block g347
_cod_depositor_comments 'Adding full bibliography for 1549426--1549428.cif.'
_cod_database_code 1549426
_shelx_space_group_comment
;
The symmetry employed for this shelxl refinement is uniquely defined
by the following loop, which should always be used as a source of
symmetry information in preference to the above space-group names.
They are only intended as comments.
;
_shelx_estimated_absorpt_t_min 0.710
_shelx_estimated_absorpt_t_max 0.844

loop_
_space_group_symop_operation_xyz
'x, y, z'
'-x, -y, -z'

loop_
_atom_site_label
_atom_site_type_symbol
_atom_site_fract_x
_atom_site_fract_y
_atom_site_fract_z
_atom_site_U_iso_or_equiv
_atom_site_adp_type
_atom_site_occupancy
_atom_site_site_symmetry_order
_atom_site_calc_flag
_atom_site_refinement_flags_posn
_atom_site_refinement_flags_adp
O1 O 0.9259(6) 0.7648(6) 1.1375(6) 0.0472(17) Uani 1 1 d . .
C1 C 1.0259(9) 0.5529(8) 1.0706(8) 0.037(2) Uani 1 1 d . .
H1 H 1.0445 0.5876 1.1203 0.045 Uiso 1 1 calc R U
C2 C 0.9360(8) 0.6330(8) 0.9823(8) 0.034(2) Uani 1 1 d . .
C3 C 0.8676(9) 0.7701(8) 0.9568(9) 0.037(2) Uani 1 1 d . .
C4 C 0.8645(9) 0.8335(9) 1.0299(9) 0.039(2) Uani 1 1 d . .
C5 C 0.7835(9) 0.9653(9) 1.0028(10) 0.045(3) Uani 1 1 d . .
C6 C 0.7281(10) 1.0287(9) 1.0795(10) 0.051(3) Uani 1 1 d . .
H6 H 0.7677 0.9955 1.1543 0.061 Uiso 1 1 calc R U
C7 C 0.6193(11) 1.1360(10) 1.0470(11) 0.057(3) Uani 1 1 d . .
H7 H 0.5861 1.1740 1.1007 0.069 Uiso 1 1 calc R U
C8 C 0.5539(10) 1.1930(9) 0.9354(11) 0.051(3) Uani 1 1 d . .
C9 C 0.4211(11) 1.2748(10) 0.8975(12) 0.062(3) Uani 1 1 d . .
H9 H 0.3738 1.3234 0.9399 0.074 Uiso 1 1 calc R U
C10 C 0.3614(11) 1.2844(10) 0.8020(12) 0.060(3) Uani 1 1 d . .
H10 H 0.2742 1.3397 0.7806 0.072 Uiso 1 1 calc R U
C11 C 0.4263(11) 1.2133(9) 0.7328(10) 0.055(3) Uani 1 1 d . .
C12 C 0.3727(11) 1.1728(10) 0.6599(11) 0.063(3) Uani 1 1 d . .
H12 H 0.2865 1.2200 0.6274 0.075 Uiso 1 1 calc R U
C13 C 0.4415(11) 1.0681(10) 0.6357(10) 0.060(3) Uani 1 1 d . .
H13 H 0.4018 1.0460 0.5866 0.072 Uiso 1 1 calc R U
C14 C 0.5733(10) 0.9904(9) 0.6831(9) 0.048(3) Uani 1 1 d . .
C15 C 0.6433(10) 0.8592(9) 0.7017(9) 0.046(2) Uani 1 1 d . .
H15 H 0.6184 0.8217 0.6574 0.055 Uiso 1 1 calc R U
C16 C 0.7483(9) 0.7845(8) 0.7842(8) 0.038(2) Uani 1 1 d . .
C17 C 0.8141(9) 0.6498(8) 0.8137(9) 0.039(2) Uani 1 1 d . .
C18 C 0.9054(8) 0.5795(8) 0.9055(8) 0.034(2) Uani 1 1 d . .
C19 C 0.7905(9) 0.8412(8) 0.8497(9) 0.038(2) Uani 1 1 d . .
C20 C 0.7352(9) 0.9715(9) 0.8162(9) 0.040(2) Uani 1 1 d . .
C21 C 0.7312(9) 1.0323(9) 0.8911(9) 0.043(2) Uani 1 1 d . .
C22 C 0.6200(10) 1.1429(9) 0.8585(10) 0.047(3) Uani 1 1 d . .
C23 C 0.5580(10) 1.1519(9) 0.7603(10) 0.048(3) Uani 1 1 d . .
C24 C 0.6290(9) 1.0453(9) 0.7340(9) 0.043(2) Uani 1 1 d . .
C25 C 0.7835(9) 0.5881(8) 0.7419(8) 0.037(2) Uani 1 1 d . .
C26 C 0.6884(10) 0.5235(9) 0.7775(9) 0.044(2) Uani 1 1 d . .
C27 C 0.6611(10) 0.4689(10) 0.7067(9) 0.045(2) Uani 1 1 d . .
H27 H 0.5961 0.4257 0.7294 0.054 Uiso 1 1 calc R U
C28 C 0.7240(10) 0.4754(10) 0.6066(10) 0.048(3) Uani 1 1 d . .
C29 C 0.8189(11) 0.5380(10) 0.5746(9) 0.050(3) Uani 1 1 d . .
H29 H 0.8641 0.5424 0.5056 0.060 Uiso 1 1 calc R U
C30 C 0.8502(10) 0.5951(10) 0.6410(10) 0.049(3) Uani 1 1 d . .
C31 C 0.6172(12) 0.5129(12) 0.8863(10) 0.063(3) Uani 1 1 d . .
H31A H 0.6794 0.4621 0.9528 0.094 Uiso 1 1 calc R U
H31B H 0.5508 0.4701 0.8933 0.094 Uiso 1 1 calc R U
H31C H 0.5746 0.5993 0.8845 0.094 Uiso 1 1 calc R U
C32 C 0.6946(12) 0.4137(13) 0.5323(11) 0.069(4) Uani 1 1 d . .
H32A H 0.7683 0.3373 0.5392 0.104 Uiso 1 1 calc R U
H32B H 0.6814 0.4759 0.4513 0.104 Uiso 1 1 calc R U
H32C H 0.6151 0.3882 0.5585 0.104 Uiso 1 1 calc R U
C33 C 0.9555(13) 0.6599(13) 0.6044(12) 0.078(4) Uani 1 1 d . .
H33A H 0.9856 0.6623 0.5283 0.116 Uiso 1 1 calc R U
H33B H 1.0292 0.6115 0.6610 0.116 Uiso 1 1 calc R U
H33C H 0.9205 0.7482 0.5999 0.116 Uiso 1 1 calc R U
C34 C 1.0339(12) 0.8031(12) 1.1528(13) 0.075(4) Uani 1 1 d . .
H34A H 1.1003 0.7917 1.0964 0.113 Uiso 1 1 calc R U
H34B H 1.0723 0.7498 1.2313 0.113 Uiso 1 1 calc R U
H34C H 1.0031 0.8940 1.1412 0.113 Uiso 1 1 calc R U
Cl1S Cl 0.9805(9) -0.0502(6) 0.3640(6) 0.200(4) Uani 1 1 d . .
C1S C 0.8621(18) 0.0960(17) 0.3368(17) 0.097(5) Uani 1 1 d . .
C2S C 0.774(2) 0.104(2) 0.4192(17) 0.129(8) Uani 1 1 d . .
H2S H 0.7764 0.0309 0.4895 0.154 Uiso 1 1 calc R U
C3S C 0.681(2) 0.219(3) 0.398(2) 0.133(9) Uani 1 1 d . .
H3S H 0.6163 0.2265 0.4539 0.160 Uiso 1 1 calc R U
C4S C 0.6794(18) 0.327(3) 0.296(2) 0.123(8) Uani 1 1 d . .
H4S H 0.6154 0.4077 0.2811 0.148 Uiso 1 1 calc R U
C5S C 0.7707(19) 0.313(2) 0.2181(17) 0.117(6) Uani 1 1 d . .
H5S H 0.7717 0.3854 0.1488 0.141 Uiso 1 1 calc R U
C6S C 0.8631(15) 0.1950(19) 0.2368(14) 0.089(5) Uani 1 1 d . .
H6S H 0.9253 0.1849 0.1803 0.107 Uiso 1 1 calc R U

loop_
_atom_site_aniso_label
_atom_site_aniso_U_11
_atom_site_aniso_U_22
_atom_site_aniso_U_33
_atom_site_aniso_U_23
_atom_site_aniso_U_13
_atom_site_aniso_U_12
O1 0.050(4) 0.042(4) 0.053(5) -0.022(3) -0.004(3) -0.013(3)
C1 0.040(5) 0.034(5) 0.042(6) -0.018(5) 0.002(5) -0.012(4)
C2 0.030(5) 0.033(5) 0.041(6) -0.016(4) 0.007(4) -0.011(4)
C3 0.035(5) 0.035(5) 0.046(6) -0.018(5) 0.008(4) -0.014(4)
C4 0.036(5) 0.036(5) 0.043(7) -0.013(5) 0.003(5) -0.015(4)
C5 0.041(5) 0.036(5) 0.064(8) -0.023(5) 0.008(5) -0.017(4)
C6 0.056(6) 0.042(6) 0.060(8) -0.027(6) 0.008(6) -0.015(5)
C7 0.066(7) 0.039(6) 0.073(9) -0.029(6) 0.013(6) -0.017(5)
C8 0.049(6) 0.034(5) 0.070(9) -0.021(6) 0.018(6) -0.017(5)
C9 0.049(7) 0.041(6) 0.093(10) -0.029(6) 0.017(7) -0.012(5)
C10 0.043(6) 0.036(6) 0.086(10) -0.015(6) 0.011(6) -0.008(5)
C11 0.053(7) 0.033(5) 0.061(8) -0.006(5) 0.003(6) -0.009(5)
C12 0.051(7) 0.046(6) 0.068(9) -0.008(6) -0.009(6) -0.002(5)
C13 0.061(7) 0.047(6) 0.057(8) -0.010(6) -0.013(6) -0.007(5)
C14 0.052(6) 0.037(5) 0.042(7) -0.006(5) 0.002(5) -0.010(5)
C15 0.052(6) 0.041(5) 0.036(6) -0.010(5) 0.000(5) -0.011(5)
C16 0.042(5) 0.034(5) 0.030(6) -0.007(4) 0.007(4) -0.012(4)
C17 0.039(5) 0.033(5) 0.047(7) -0.019(5) 0.001(5) -0.008(4)
C18 0.035(5) 0.031(5) 0.034(6) -0.011(4) 0.005(4) -0.011(4)
C19 0.034(5) 0.034(5) 0.046(7) -0.016(5) 0.006(4) -0.011(4)
C20 0.040(5) 0.033(5) 0.045(7) -0.012(5) 0.012(5) -0.017(4)
C21 0.042(5) 0.031(5) 0.055(7) -0.014(5) 0.007(5) -0.016(4)
C22 0.041(5) 0.031(5) 0.063(8) -0.013(5) 0.011(5) -0.015(4)
C23 0.045(6) 0.030(5) 0.058(8) -0.009(5) 0.005(5) -0.011(4)
C24 0.045(6) 0.029(5) 0.038(6) -0.001(4) 0.007(5) -0.008(4)
C25 0.043(5) 0.031(5) 0.029(6) -0.008(4) 0.002(5) -0.006(4)
C26 0.045(6) 0.044(5) 0.042(7) -0.017(5) 0.002(5) -0.012(5)
C27 0.045(6) 0.050(6) 0.043(7) -0.018(5) 0.006(5) -0.020(5)
C28 0.049(6) 0.047(6) 0.050(7) -0.023(5) -0.003(5) -0.010(5)
C29 0.062(7) 0.051(6) 0.032(6) -0.017(5) 0.009(5) -0.010(5)
C30 0.046(6) 0.045(6) 0.056(8) -0.022(6) 0.006(5) -0.013(5)
C31 0.073(8) 0.084(9) 0.052(8) -0.035(7) 0.023(6) -0.046(7)
C32 0.074(8) 0.085(9) 0.068(9) -0.047(8) 0.002(7) -0.026(7)
C33 0.092(10) 0.096(10) 0.077(10) -0.054(9) 0.047(8) -0.056(8)
C34 0.068(8) 0.065(8) 0.101(11) -0.034(8) -0.024(8) -0.022(6)
Cl1S 0.290(10) 0.104(4) 0.163(6) -0.047(4) 0.044(6) -0.023(5)
C1S 0.121(14) 0.108(13) 0.099(14) -0.063(12) 0.031(11) -0.060(11)
C2S 0.21(2) 0.139(18) 0.109(15) -0.088(15) 0.085(16) -0.121(18)
C3S 0.16(2) 0.20(3) 0.14(2) -0.13(2) 0.082(17) -0.12(2)
C4S 0.073(11) 0.19(2) 0.141(19) -0.114(19) -0.011(13) -0.008(13)
C5S 0.095(13) 0.146(17) 0.087(14) -0.038(13) -0.017(11) -0.011(13)
C6S 0.076(10) 0.138(15) 0.059(11) -0.035(11) 0.026(8) -0.054(10)

loop_
_atom_type_symbol
_atom_type_description
_atom_type_scat_dispersion_real
_atom_type_scat_dispersion_imag
_atom_type_scat_source
C C 0.0181 0.0091 'International Tables Vol C Tables 4.2.6.8 and 6.1.1.4'
H H 0.0000 0.0000 'International Tables Vol C Tables 4.2.6.8 and 6.1.1.4'
O O 0.0492 0.0322 'International Tables Vol C Tables 4.2.6.8 and 6.1.1.4'
Cl Cl 0.3639 0.7018 'International Tables Vol C Tables 4.2.6.8 and 6.1.1.4'

loop_
_geom_angle_atom_site_label_1
_geom_angle_atom_site_label_2
_geom_angle_atom_site_label_3
_geom_angle
_geom_angle_site_symmetry_1
_geom_angle_site_symmetry_3
C4 O1 C34 114.4(8) . .
C2 C1 C18 125.2(8) . 2_767
C2 C1 H1 117.4 . .
C18 C1 H1 117.4 2_767 .
C1 C2 C3 124.8(8) . .
C1 C2 C18 117.8(8) . .
C3 C2 C18 117.4(8) . .
C4 C3 C19 118.4(8) . .
C4 C3 C2 126.2(9) . .
C19 C3 C2 115.3(8) . .
O1 C4 C3 119.7(8) . .
O1 C4 C5 117.5(9) . .
C3 C4 C5 122.3(9) . .
C21 C5 C6 114.2(9) . .
C21 C5 C4 114.9(9) . .
C6 C5 C4 129.6(10) . .
C7 C6 C5 121.7(11) . .
C7 C6 H6 119.2 . .
C5 C6 H6 119.2 . .
C6 C7 C8 122.8(10) . .
C6 C7 H7 118.6 . .
C8 C7 H7 118.6 . .
C22 C8 C7 114.0(10) . .
C22 C8 C9 114.1(11) . .
C7 C8 C9 130.7(11) . .
C10 C9 C8 122.0(11) . .
C10 C9 H9 119.0 . .
C8 C9 H9 119.0 . .
C9 C10 C11 122.6(10) . .
C9 C10 H10 118.7 . .
C11 C10 H10 118.7 . .
C23 C11 C12 114.0(10) . .
C23 C11 C10 113.9(11) . .
C12 C11 C10 130.5(11) . .
C13 C12 C11 122.5(10) . .
C13 C12 H12 118.8 . .
C11 C12 H12 118.8 . .
C12 C13 C14 122.0(11) . .
C12 C13 H13 119.0 . .
C14 C13 H13 119.0 . .
C24 C14 C15 115.8(9) . .
C24 C14 C13 113.3(9) . .
C15 C14 C13 130.0(10) . .
C16 C15 C14 121.6(9) . .
C16 C15 H15 119.2 . .
C14 C15 H15 119.2 . .
C15 C16 C17 124.0(9) . .
C15 C16 C19 120.0(8) . .
C17 C16 C19 115.9(8) . .
C18 C17 C16 120.4(8) . .
C18 C17 C25 121.1(8) . .
C16 C17 C25 118.5(8) . .
C17 C18 C1 119.2(8) . 2_767
C17 C18 C2 123.7(8) . .
C1 C18 C2 117.1(8) 2_767 .
C20 C19 C3 117.8(9) . .
C20 C19 C16 116.1(9) . .
C3 C19 C16 125.3(8) . .
C19 C20 C21 122.1(10) . .
C19 C20 C24 122.9(9) . .
C21 C20 C24 108.9(8) . .
C5 C21 C20 122.5(9) . .
C5 C21 C22 122.9(10) . .
C20 C21 C22 107.9(9) . .
C8 C22 C21 123.0(11) . .
C8 C22 C23 123.2(10) . .
C21 C22 C23 107.8(9) . .
C11 C23 C24 122.6(10) . .
C11 C23 C22 122.8(10) . .
C24 C23 C22 108.3(9) . .
C14 C24 C23 123.7(9) . .
C14 C24 C20 122.1(9) . .
C23 C24 C20 107.1(9) . .
C30 C25 C26 120.8(9) . .
C30 C25 C17 119.6(9) . .
C26 C25 C17 119.6(9) . .
C25 C26 C27 117.8(10) . .
C25 C26 C31 121.7(9) . .
C27 C26 C31 120.4(9) . .
C28 C27 C26 122.7(10) . .
C28 C27 H27 118.7 . .
C26 C27 H27 118.7 . .
C27 C28 C29 118.2(9) . .
C27 C28 C32 121.8(10) . .
C29 C28 C32 120.0(11) . .
C28 C29 C30 122.0(10) . .
C28 C29 H29 119.0 . .
C30 C29 H29 119.0 . .
C25 C30 C29 118.5(10) . .
C25 C30 C33 121.2(10) . .
C29 C30 C33 120.3(10) . .
C26 C31 H31A 109.5 . .
C26 C31 H31B 109.5 . .
H31A C31 H31B 109.5 . .
C26 C31 H31C 109.5 . .
H31A C31 H31C 109.5 . .
H31B C31 H31C 109.5 . .
C28 C32 H32A 109.5 . .
C28 C32 H32B 109.5 . .
H32A C32 H32B 109.5 . .
C28 C32 H32C 109.5 . .
H32A C32 H32C 109.5 . .
H32B C32 H32C 109.5 . .
C30 C33 H33A 109.5 . .
C30 C33 H33B 109.5 . .
H33A C33 H33B 109.5 . .
C30 C33 H33C 109.5 . .
H33A C33 H33C 109.5 . .
H33B C33 H33C 109.5 . .
O1 C34 H34A 109.5 . .
O1 C34 H34B 109.5 . .
H34A C34 H34B 109.5 . .
O1 C34 H34C 109.5 . .
H34A C34 H34C 109.5 . .
H34B C34 H34C 109.5 . .
C6S C1S C2S 123.7(19) . .
C6S C1S Cl1S 118.4(15) . .
C2S C1S Cl1S 117.9(17) . .
C1S C2S C3S 118(2) . .
C1S C2S H2S 120.9 . .
C3S C2S H2S 120.9 . .
C2S C3S C4S 120.4(19) . .
C2S C3S H3S 119.8 . .
C4S C3S H3S 119.8 . .
C5S C4S C3S 118(2) . .
C5S C4S H4S 120.8 . .
C3S C4S H4S 120.8 . .
C4S C5S C6S 122(2) . .
C4S C5S H5S 119.2 . .
C6S C5S H5S 119.2 . .
C1S C6S C5S 117.7(16) . .
C1S C6S H6S 121.2 . .
C5S C6S H6S 121.2 . .

loop_
_geom_bond_atom_site_label_1
_geom_bond_atom_site_label_2
_geom_bond_distance
_geom_bond_site_symmetry_2
O1 C4 1.373(11) .
O1 C34 1.433(12) .
C1 C2 1.361(12) .
C1 C18 1.431(12) 2_767
C1 H1 0.9500 .
C2 C3 1.474(12) .
C2 C18 1.476(12) .
C3 C4 1.413(13) .
C3 C19 1.442(13) .
C4 C5 1.450(13) .
C5 C21 1.380(14) .
C5 C6 1.445(14) .
C6 C7 1.376(14) .
C6 H6 0.9500 .
C7 C8 1.438(16) .
C7 H7 0.9500 .
C8 C22 1.376(15) .
C8 C9 1.447(15) .
C9 C10 1.374(17) .
C9 H9 0.9500 .
C10 C11 1.450(16) .
C10 H10 0.9500 .
C11 C23 1.379(14) .
C11 C12 1.440(16) .
C12 C13 1.376(16) .
C12 H12 0.9500 .
C13 C14 1.453(14) .
C13 H13 0.9500 .
C14 C24 1.372(14) .
C14 C15 1.436(13) .
C15 C16 1.413(13) .
C15 H15 0.9500 .
C16 C17 1.437(12) .
C16 C19 1.446(13) .
C17 C18 1.388(13) .
C17 C25 1.501(13) .
C18 C1 1.431(12) 2_767
C19 C20 1.369(12) .
C20 C21 1.405(14) .
C20 C24 1.419(13) .
C21 C22 1.414(13) .
C22 C23 1.421(15) .
C23 C24 1.415(14) .
C25 C30 1.390(14) .
C25 C26 1.402(13) .
C26 C27 1.407(13) .
C26 C31 1.490(15) .
C27 C28 1.364(14) .
C27 H27 0.9500 .
C28 C29 1.385(15) .
C28 C32 1.521(14) .
C29 C30 1.402(14) .
C29 H29 0.9500 .
C30 C33 1.501(15) .
C31 H31A 0.9800 .
C31 H31B 0.9800 .
C31 H31C 0.9800 .
C32 H32A 0.9800 .
C32 H32B 0.9800 .
C32 H32C 0.9800 .
C33 H33A 0.9800 .
C33 H33B 0.9800 .
C33 H33C 0.9800 .
C34 H34A 0.9800 .
C34 H34B 0.9800 .
C34 H34C 0.9800 .
Cl1S C1S 1.726(18) .
C1S C6S 1.33(2) .
C1S C2S 1.36(2) .
C2S C3S 1.36(3) .
C2S H2S 0.9500 .
C3S C4S 1.40(3) .
C3S H3S 0.9500 .
C4S C5S 1.34(2) .
C4S H4S 0.9500 .
C5S C6S 1.38(2) .
C5S H5S 0.9500 .
C6S H6S 0.9500 .

loop_
_geom_torsion_atom_site_label_1
_geom_torsion_atom_site_label_2
_geom_torsion_atom_site_label_3
_geom_torsion_atom_site_label_4
_geom_torsion
_geom_torsion_site_symmetry_1
_geom_torsion_site_symmetry_4
C18 C1 C2 C3 -178.7(9) 2_767 .
C18 C1 C2 C18 0.7(15) 2_767 .
C1 C2 C3 C4 -12.7(15) . .
C18 C2 C3 C4 167.9(9) . .
C1 C2 C3 C19 171.6(9) . .
C18 C2 C3 C19 -7.8(12) . .
C34 O1 C4 C3 115.5(10) . .
C34 O1 C4 C5 -72.9(11) . .
C19 C3 C4 O1 173.3(8) . .
C2 C3 C4 O1 -2.2(14) . .
C19 C3 C4 C5 2.1(14) . .
C2 C3 C4 C5 -173.4(9) . .
O1 C4 C5 C21 176.0(8) . .
C3 C4 C5 C21 -12.7(13) . .
O1 C4 C5 C6 -17.9(15) . .
C3 C4 C5 C6 153.4(10) . .
C21 C5 C6 C7 9.4(14) . .
C4 C5 C6 C7 -156.8(10) . .
C5 C6 C7 C8 -0.4(16) . .
C6 C7 C8 C22 -9.0(15) . .
C6 C7 C8 C9 157.6(11) . .
C22 C8 C9 C10 9.6(15) . .
C7 C8 C9 C10 -157.0(11) . .
C8 C9 C10 C11 0.2(17) . .
C9 C10 C11 C23 -9.4(16) . .
C9 C10 C11 C12 154.9(12) . .
C23 C11 C12 C13 9.8(17) . .
C10 C11 C12 C13 -154.5(12) . .
C11 C12 C13 C14 0.5(19) . .
C12 C13 C14 C24 -11.6(16) . .
C12 C13 C14 C15 156.7(12) . .
C24 C14 C15 C16 11.4(15) . .
C13 C14 C15 C16 -156.6(11) . .
C14 C15 C16 C17 174.2(10) . .
C14 C15 C16 C19 -2.1(15) . .
C15 C16 C17 C18 -172.1(9) . .
C19 C16 C17 C18 4.3(13) . .
C15 C16 C17 C25 9.0(15) . .
C19 C16 C17 C25 -174.5(9) . .
C16 C17 C18 C1 -177.0(9) . 2_767
C25 C17 C18 C1 1.9(14) . 2_767
C16 C17 C18 C2 3.7(14) . .
C25 C17 C18 C2 -177.5(9) . .
C1 C2 C18 C17 178.7(9) . .
C3 C2 C18 C17 -1.9(13) . .
C1 C2 C18 C1 -0.6(14) . 2_767
C3 C2 C18 C1 178.8(8) . 2_767
C4 C3 C19 C20 10.1(13) . .
C2 C3 C19 C20 -173.8(8) . .
C4 C3 C19 C16 -159.0(9) . .
C2 C3 C19 C16 17.1(13) . .
C15 C16 C19 C20 -8.1(13) . .
C17 C16 C19 C20 175.3(9) . .
C15 C16 C19 C3 161.1(9) . .
C17 C16 C19 C3 -15.5(14) . .
C3 C19 C20 C21 -11.8(14) . .
C16 C19 C20 C21 158.3(9) . .
C3 C19 C20 C24 -161.0(9) . .
C16 C19 C20 C24 9.0(14) . .
C6 C5 C21 C20 -156.8(9) . .
C4 C5 C21 C20 11.5(14) . .
C6 C5 C21 C22 -9.1(13) . .
C4 C5 C21 C22 159.2(9) . .
C19 C20 C21 C5 0.5(15) . .
C24 C20 C21 C5 153.6(9) . .
C19 C20 C21 C22 -151.3(9) . .
C24 C20 C21 C22 1.7(11) . .
C7 C8 C22 C21 9.4(14) . .
C9 C8 C22 C21 -159.5(9) . .
C7 C8 C22 C23 158.6(9) . .
C9 C8 C22 C23 -10.3(14) . .
C5 C21 C22 C8 -0.4(15) . .
C20 C21 C22 C8 151.4(9) . .
C5 C21 C22 C23 -153.6(9) . .
C20 C21 C22 C23 -1.9(11) . .
C12 C11 C23 C24 -9.0(16) . .
C10 C11 C23 C24 157.9(10) . .
C12 C11 C23 C22 -158.1(10) . .
C10 C11 C23 C22 8.9(15) . .
C8 C22 C23 C11 1.0(16) . .
C21 C22 C23 C11 154.2(10) . .
C8 C22 C23 C24 -151.8(10) . .
C21 C22 C23 C24 1.4(12) . .
C15 C14 C24 C23 -157.4(10) . .
C13 C14 C24 C23 12.7(15) . .
C15 C14 C24 C20 -10.8(15) . .
C13 C14 C24 C20 159.2(10) . .
C11 C23 C24 C14 -2.5(17) . .
C22 C23 C24 C14 150.4(10) . .
C11 C23 C24 C20 -153.2(10) . .
C22 C23 C24 C20 -0.3(11) . .
C19 C20 C24 C14 0.6(16) . .
C21 C20 C24 C14 -152.1(10) . .
C19 C20 C24 C23 151.9(10) . .
C21 C20 C24 C23 -0.8(11) . .
C18 C17 C25 C30 -93.4(12) . .
C16 C17 C25 C30 85.4(11) . .
C18 C17 C25 C26 86.3(12) . .
C16 C17 C25 C26 -94.9(11) . .
C30 C25 C26 C27 -1.4(14) . .
C17 C25 C26 C27 178.9(8) . .
C30 C25 C26 C31 179.0(10) . .
C17 C25 C26 C31 -0.7(14) . .
C25 C26 C27 C28 0.7(15) . .
C31 C26 C27 C28 -179.6(10) . .
C26 C27 C28 C29 0.3(15) . .
C26 C27 C28 C32 179.0(10) . .
C27 C28 C29 C30 -0.7(15) . .
C32 C28 C29 C30 -179.4(10) . .
C26 C25 C30 C29 1.0(14) . .
C17 C25 C30 C29 -179.3(9) . .
C26 C25 C30 C33 -177.8(10) . .
C17 C25 C30 C33 1.9(15) . .
C28 C29 C30 C25 0.0(15) . .
C28 C29 C30 C33 178.8(11) . .
C6S C1S C2S C3S 0(3) . .
Cl1S C1S C2S C3S 179.7(15) . .
C1S C2S C3S C4S -1(3) . .
C2S C3S C4S C5S 1(3) . .
C3S C4S C5S C6S 1(3) . .
C2S C1S C6S C5S 2(3) . .
Cl1S C1S C6S C5S -177.7(13) . .
C4S C5S C6S C1S -2(3) . .
